data_4101186
loop_
_publ_author_name
'Takahiro Matsumoto'
'Masashi Kobino'
'Masato Tomii'
'Hideki Hayashi'
'Furutachi, Hideki'
'Shigenori Nagatomo'
'Takehiko Tosha'
'Takao Osako'
'Fujinami, Shuhei'
'Shinobu Itoh'
'Teizo Kitagawa'
'Suzuki, Masatastu'

_publ_section_title
;
Arene Hydroxylation versus Styrene Epoxidation by
(m-h2:h2)perpxodicopper(II) Complexes Supported by Dinucleating Ligands
;
_journal_name_full 'Journal of the American Chemical Society'
_journal_year 2006
_chemical_formula_moiety 'C36 H42 N6 Cu2 O2, 2(Cl1O4), 2(C2H3N1)'
_chemical_formula_sum 'C40 H48 Cl2 Cu2 N8 O10'
_chemical_formula_weight 998.86
_space_group_IT_number 2
_space_group_name_Hall '-P 1'
_space_group_name_H-M_alt 'P -1'
_symmetry_cell_setting triclinic
_symmetry_Int_Tables_number 2
_symmetry_space_group_name_Hall '-P 1'
_symmetry_space_group_name_H-M 'P -1'
_cell_angle_alpha 81.03(1)
_cell_angle_beta 83.57(2)
_cell_angle_gamma 62.24(1)
_cell_formula_units_Z 2
_cell_length_a 12.221(1)
_cell_length_b 12.833(2)
_cell_length_c 15.860(3)
_cell_measurement_temperature 123.2
_cell_volume 2172.0(6)
_exptl_crystal_density_diffrn 1.527
_cod_original_formula_sum 'C40 H48 Cl2 Cu2 N8 O10 '
_cod_database_code 4101186

loop_
_symmetry_equiv_pos_as_xyz
x,y,z
-x,-y,-z

loop_
_atom_site_label
_atom_site_type_symbol
_atom_site_fract_x
_atom_site_fract_y
_atom_site_fract_z
_atom_site_U_iso_or_equiv
_atom_site_adp_type
_atom_site_occupancy
_atom_site_calc_flag
_atom_site_refinement_flags
_atom_site_disorder_assembly
_atom_site_disorder_group
Cu1 Cu 0.25941(4) 0.26975(3) 0.27339(3) 0.0138(1) Uani 1.00 d . . .
Cu2 Cu -0.00479(4) 0.29820(3) 0.28926(3) 0.0129(1) Uani 1.00 d . . .
Cl1 Cl 0.34611(8) 0.86070(8) 0.36164(7) 0.0294(2) Uani 1.00 d . . .
Cl2 Cl 0.98840(9) 0.75240(10) 0.08059(7) 0.0325(3) Uani 1.00 d . . .
O1 O 0.0871(2) 0.3901(2) 0.2784(2) 0.0163(6) Uani 1.00 d . . .
O2 O 0.1663(2) 0.1816(2) 0.2911(2) 0.0171(6) Uani 1.00 d . . .
O3 O 0.2285(3) 0.9518(3) 0.3869(2) 0.0469(9) Uani 1.00 d . . .
O4 O 0.3648(3) 0.7480(3) 0.4043(3) 0.050(1) Uani 1.00 d . . .
O5 O 0.4439(4) 0.8862(4) 0.3703(3) 0.065(1) Uani 1.00 d . . .
O6 O 0.3443(4) 0.8574(4) 0.2704(3) 0.060(1) Uani 1.00 d . . .
O7 O 1.0040(4) 0.6681(5) 0.1564(3) 0.077(2) Uani 1.00 d . . .
O8 O 0.9575(4) 0.8671(5) 0.1017(4) 0.098(2) Uani 1.00 d . . .
O9 O 1.1032(3) 0.7109(3) 0.0309(2) 0.0318(8) Uani 1.00 d . . .
O10 O 0.8922(3) 0.7600(3) 0.0325(2) 0.044(1) Uani 1.00 d . . .
N1 N 0.3777(3) 0.2259(2) 0.3918(2) 0.0158(7) Uani 1.00 d . . .
N2 N 0.3183(3) 0.3954(2) 0.2553(2) 0.0169(7) Uani 1.00 d . . .
N3 N 0.4189(3) 0.1351(2) 0.2325(2) 0.0163(7) Uani 1.00 d . . .
N4 N -0.1238(3) 0.3338(2) 0.4201(2) 0.0143(7) Uani 1.00 d . . .
N5 N -0.0573(3) 0.1674(2) 0.3103(2) 0.0157(7) Uani 1.00 d . . .
N6 N -0.1625(3) 0.4425(2) 0.2483(2) 0.0146(7) Uani 1.00 d . . .
N7 N 0.6522(4) 0.2951(4) 0.2377(3) 0.045(1) Uani 1.00 d . . .
N8 N 0.5390(5) 0.2397(5) 0.9691(4) 0.065(2) Uani 1.00 d . . .
C1 C 0.1227(3) 0.2758(3) 0.4816(2) 0.0178(8) Uani 1.00 d . . .
C2 C 0.0110(3) 0.3427(3) 0.5251(2) 0.0175(8) Uani 1.00 d . . .
C3 C 0.0153(3) 0.3594(3) 0.6096(2) 0.0196(8) Uani 1.00 d . . .
C4 C 0.1275(4) 0.3132(3) 0.6482(2) 0.0235(9) Uani 1.00 d . . .
C5 C 0.2379(3) 0.2496(3) 0.6024(2) 0.0193(8) Uani 1.00 d . . .
C6 C 0.2354(3) 0.2290(3) 0.5192(2) 0.0164(8) Uani 1.00 d . . .
C7 C 0.3549(3) 0.1581(3) 0.4704(2) 0.0185(8) Uani 1.00 d . . .
C8 C -0.1120(3) 0.4000(3) 0.4838(2) 0.0180(8) Uani 1.00 d . . .
C9 C 0.3576(4) 0.3442(3) 0.4069(2) 0.0209(9) Uani 1.00 d . . .
C10 C 0.3501(3) 0.4222(3) 0.3247(2) 0.0193(8) Uani 1.00 d . . .
C11 C 0.3708(4) 0.5198(3) 0.3218(3) 0.0249(10) Uani 1.00 d . . .
C12 C 0.3547(4) 0.5945(3) 0.2455(3) 0.028(1) Uani 1.00 d . . .
C13 C 0.3239(4) 0.5656(3) 0.1739(3) 0.0275(10) Uani 1.00 d . . .
C14 C 0.3071(3) 0.4644(3) 0.1806(2) 0.0200(8) Uani 1.00 d . . .
C15 C 0.2778(4) 0.4270(3) 0.1046(3) 0.0250(9) Uani 1.00 d . . .
C16 C 0.5053(3) 0.1584(3) 0.3563(2) 0.0225(9) Uani 1.00 d . . .
C17 C 0.5163(3) 0.0958(3) 0.2804(2) 0.0167(8) Uani 1.00 d . . .
C18 C 0.6316(3) 0.0046(3) 0.2586(3) 0.0251(9) Uani 1.00 d . . .
C19 C 0.6436(4) -0.0491(3) 0.1874(3) 0.031(1) Uani 1.00 d . . .
C20 C 0.5417(4) -0.0104(3) 0.1390(3) 0.0272(10) Uani 1.00 d . . .
C21 C 0.4295(3) 0.0819(3) 0.1620(2) 0.0220(9) Uani 1.00 d . . .
C22 C 0.3203(4) 0.1251(4) 0.1095(3) 0.035(1) Uani 1.00 d . . .
C23 C -0.1030(3) 0.2143(3) 0.4579(2) 0.0175(8) Uani 1.00 d . . .
C24 C -0.0907(3) 0.1383(3) 0.3901(2) 0.0154(8) Uani 1.00 d . . .
C25 C -0.1101(3) 0.0385(3) 0.4132(2) 0.0208(9) Uani 1.00 d . . .
C26 C -0.0889(4) -0.0349(3) 0.3514(3) 0.0241(9) Uani 1.00 d . . .
C27 C -0.0558(4) -0.0043(3) 0.2687(3) 0.0243(10) Uani 1.00 d . . .
C28 C -0.0431(3) 0.0992(3) 0.2486(2) 0.0199(9) Uani 1.00 d . . .
C29 C -0.0124(4) 0.1389(4) 0.1593(3) 0.028(1) Uani 1.00 d . . .
C30 C -0.2496(3) 0.4000(3) 0.3861(2) 0.0172(8) Uani 1.00 d . . .
C31 C -0.2559(3) 0.4838(3) 0.3076(2) 0.0145(8) Uani 1.00 d . . .
C32 C -0.3583(3) 0.5943(3) 0.2941(2) 0.0203(8) Uani 1.00 d . . .
C33 C -0.3649(3) 0.6635(3) 0.2165(3) 0.0243(9) Uani 1.00 d . . .
C34 C -0.2690(4) 0.6206(3) 0.1560(2) 0.0242(9) Uani 1.00 d . . .
C35 C -0.1690(3) 0.5092(3) 0.1723(2) 0.0179(8) Uani 1.00 d . . .
C36 C -0.0665(4) 0.4601(3) 0.1059(2) 0.0241(9) Uani 1.00 d . . .
C37 C 0.6415(4) 0.3463(4) 0.1713(3) 0.031(1) Uani 1.00 d . . .
C38 C 0.6285(5) 0.4125(5) 0.0865(3) 0.045(1) Uani 1.00 d . . .
C39 C 0.6390(6) 0.1794(5) 0.9670(5) 0.062(2) Uani 1.00 d . . .
C40 C 0.7699(7) 0.1004(7) 0.962(1) 0.197(6) Uani 1.00 d . . .
H1 H 0.0487 0.4658 0.2462 0.0293 Uiso 1.00 calc . . .
H2 H 0.2042 0.1054 0.3173 0.0293 Uiso 1.00 calc . . .
H3 H 0.1211 0.2622 0.4247 0.0213 Uiso 1.00 calc . . .
H4 H -0.0595 0.4029 0.6408 0.0235 Uiso 1.00 calc . . .
H5 H 0.1294 0.3248 0.7056 0.0283 Uiso 1.00 calc . . .
H6 H 0.3149 0.2202 0.6282 0.0231 Uiso 1.00 calc . . .
H7 H 0.3519 0.0910 0.4548 0.0223 Uiso 1.00 calc . . .
H8 H 0.4216 0.1324 0.5069 0.0223 Uiso 1.00 calc . . .
H9 H -0.1251 0.4758 0.4561 0.0215 Uiso 1.00 calc . . .
H10 H -0.1745 0.4092 0.5276 0.0215 Uiso 1.00 calc . . .
H11 H 0.2824 0.3804 0.4398 0.0252 Uiso 1.00 calc . . .
H12 H 0.4244 0.3354 0.4376 0.0252 Uiso 1.00 calc . . .
H13 H 0.3956 0.5357 0.3710 0.0299 Uiso 1.00 calc . . .
H14 H 0.3647 0.6641 0.2424 0.0333 Uiso 1.00 calc . . .
H15 H 0.3143 0.6143 0.1208 0.0330 Uiso 1.00 calc . . .
H16 H 0.2009 0.4246 0.1154 0.0300 Uiso 1.00 calc . . .
H17 H 0.2726 0.4823 0.0559 0.0300 Uiso 1.00 calc . . .
H18 H 0.3413 0.3506 0.0945 0.0300 Uiso 1.00 calc . . .
H19 H 0.5390 0.2122 0.3393 0.0270 Uiso 1.00 calc . . .
H20 H 0.5524 0.1004 0.4003 0.0270 Uiso 1.00 calc . . .
H21 H 0.7006 -0.0199 0.2926 0.0301 Uiso 1.00 calc . . .
H22 H 0.7207 -0.1119 0.1717 0.0373 Uiso 1.00 calc . . .
H23 H 0.5485 -0.0470 0.0897 0.0326 Uiso 1.00 calc . . .
H24 H 0.2938 0.2063 0.0887 0.0417 Uiso 1.00 calc . . .
H25 H 0.3420 0.0801 0.0627 0.0417 Uiso 1.00 calc . . .
H26 H 0.2551 0.1166 0.1434 0.0417 Uiso 1.00 calc . . .
H27 H -0.0292 0.1777 0.4886 0.0211 Uiso 1.00 calc . . .
H28 H -0.1710 0.2206 0.4961 0.0211 Uiso 1.00 calc . . .
H29 H -0.1371 0.0213 0.4698 0.0249 Uiso 1.00 calc . . .
H30 H -0.0970 -0.1057 0.3658 0.0289 Uiso 1.00 calc . . .
H31 H -0.0418 -0.0536 0.2257 0.0292 Uiso 1.00 calc . . .
H32 H 0.0635 0.1429 0.1579 0.0339 Uiso 1.00 calc . . .
H33 H -0.0046 0.0839 0.1224 0.0339 Uiso 1.00 calc . . .
H34 H -0.0765 0.2150 0.1410 0.0339 Uiso 1.00 calc . . .
H35 H -0.2740 0.3445 0.3725 0.0207 Uiso 1.00 calc . . .
H36 H -0.3051 0.4440 0.4290 0.0207 Uiso 1.00 calc . . .
H37 H -0.4225 0.6218 0.3371 0.0243 Uiso 1.00 calc . . .
H38 H -0.4341 0.7390 0.2051 0.0292 Uiso 1.00 calc . . .
H39 H -0.2714 0.6676 0.1029 0.0291 Uiso 1.00 calc . . .
H40 H -0.0613 0.3887 0.0917 0.0289 Uiso 1.00 calc . . .
H41 H -0.0829 0.5162 0.0563 0.0289 Uiso 1.00 calc . . .
H42 H 0.0097 0.4443 0.1278 0.0289 Uiso 1.00 calc . . .

loop_
_atom_site_aniso_label
_atom_site_aniso_U_11
_atom_site_aniso_U_22
_atom_site_aniso_U_33
_atom_site_aniso_U_12
_atom_site_aniso_U_13
_atom_site_aniso_U_23
Cu1 0.0111(2) 0.0109(2) 0.0176(2) -0.0033(1) 0.0004(2) -0.0035(1)
Cu2 0.0114(2) 0.0103(2) 0.0157(2) -0.0036(1) 0.0000(2) -0.0032(1)
Cl1 0.0190(4) 0.0149(4) 0.0515(6) -0.0056(3) 0.0053(4) -0.0076(4)
Cl2 0.0234(5) 0.0475(6) 0.0280(5) -0.0132(4) 0.0042(4) -0.0219(4)
O1 0.011(1) 0.011(1) 0.026(1) -0.0038(8) -0.0025(9) -0.0024(9)
O2 0.012(1) 0.011(1) 0.027(1) -0.0038(8) -0.0021(10) -0.0021(9)
O3 0.036(2) 0.024(1) 0.050(2) 0.005(1) 0.017(1) 0.006(1)
O4 0.047(2) 0.020(2) 0.065(3) -0.007(1) 0.016(2) 0.003(2)
O5 0.047(2) 0.055(2) 0.102(4) -0.031(2) -0.016(2) 0.002(2)
O6 0.077(3) 0.057(2) 0.049(2) -0.033(2) 0.012(2) -0.020(2)
O7 0.057(3) 0.154(5) 0.023(2) -0.057(3) 0.001(2) 0.008(2)
O8 0.056(3) 0.086(4) 0.163(6) -0.017(2) 0.005(3) -0.101(4)
O9 0.024(1) 0.037(2) 0.028(2) -0.009(1) 0.003(1) -0.006(1)
O10 0.033(2) 0.058(2) 0.049(2) -0.024(2) -0.013(2) -0.008(2)
N1 0.013(1) 0.016(1) 0.019(1) -0.006(1) -0.002(1) -0.003(1)
N2 0.014(1) 0.013(1) 0.022(1) -0.005(1) 0.000(1) -0.003(1)
N3 0.012(1) 0.015(1) 0.021(1) -0.005(1) 0.002(1) -0.004(1)
N4 0.016(1) 0.012(1) 0.014(1) -0.0049(10) -0.002(1) -0.0010(10)
N5 0.016(1) 0.013(1) 0.019(1) -0.006(1) -0.001(1) -0.004(1)
N6 0.013(1) 0.013(1) 0.018(1) -0.0044(10) -0.003(1) -0.0037(10)
N7 0.035(2) 0.061(3) 0.045(3) -0.027(2) -0.004(2) 0.000(2)
N8 0.052(3) 0.066(3) 0.057(3) -0.010(3) -0.008(2) -0.005(3)
C1 0.024(2) 0.018(2) 0.011(1) -0.009(1) 0.000(1) -0.002(1)
C2 0.023(2) 0.014(1) 0.018(2) -0.010(1) 0.000(1) -0.004(1)
C3 0.025(2) 0.017(2) 0.018(2) -0.010(1) 0.003(1) -0.007(1)
C4 0.035(2) 0.021(2) 0.017(2) -0.014(1) -0.001(1) -0.005(1)
C5 0.025(2) 0.018(2) 0.019(2) -0.013(1) -0.005(1) -0.001(1)
C6 0.020(2) 0.014(1) 0.018(2) -0.009(1) -0.002(1) 0.000(1)
C7 0.019(2) 0.017(2) 0.018(2) -0.007(1) -0.006(1) 0.000(1)
C8 0.021(2) 0.013(1) 0.018(2) -0.005(1) 0.001(1) -0.005(1)
C9 0.028(2) 0.020(2) 0.021(2) -0.014(1) -0.003(1) -0.007(1)
C10 0.015(2) 0.018(2) 0.026(2) -0.008(1) 0.002(1) -0.006(1)
C11 0.024(2) 0.022(2) 0.033(2) -0.013(1) 0.001(2) -0.007(1)
C12 0.028(2) 0.022(2) 0.040(2) -0.017(2) -0.001(2) -0.003(2)
C13 0.023(2) 0.021(2) 0.037(2) -0.011(1) -0.005(2) 0.003(2)
C14 0.013(2) 0.017(2) 0.026(2) -0.004(1) 0.000(1) 0.000(1)
C15 0.026(2) 0.025(2) 0.025(2) -0.013(1) -0.006(1) 0.004(1)
C16 0.018(2) 0.023(2) 0.024(2) -0.008(1) 0.000(1) -0.004(1)
C17 0.012(2) 0.013(1) 0.022(2) -0.004(1) 0.000(1) 0.001(1)
C18 0.012(2) 0.020(2) 0.035(2) -0.001(1) 0.000(1) -0.003(1)
C19 0.022(2) 0.022(2) 0.039(2) -0.002(1) 0.008(2) -0.009(2)
C20 0.025(2) 0.024(2) 0.029(2) -0.008(1) 0.008(2) -0.012(2)
C21 0.024(2) 0.017(2) 0.022(2) -0.007(1) 0.006(1) -0.008(1)
C22 0.024(2) 0.040(2) 0.035(2) -0.005(2) -0.002(2) -0.024(2)
C23 0.020(2) 0.015(2) 0.016(2) -0.007(1) -0.003(1) 0.000(1)
C24 0.011(2) 0.014(1) 0.020(2) -0.004(1) -0.005(1) -0.001(1)
C25 0.021(2) 0.019(2) 0.023(2) -0.011(1) -0.004(1) 0.004(1)
C26 0.024(2) 0.018(2) 0.034(2) -0.012(1) -0.010(2) 0.000(1)
C27 0.027(2) 0.020(2) 0.030(2) -0.012(1) -0.008(2) -0.007(1)
C28 0.018(2) 0.020(2) 0.023(2) -0.008(1) -0.003(1) -0.005(1)
C29 0.038(2) 0.030(2) 0.023(2) -0.020(2) 0.004(2) -0.011(2)
C30 0.011(2) 0.018(2) 0.022(2) -0.005(1) 0.000(1) -0.005(1)
C31 0.012(2) 0.012(1) 0.019(2) -0.005(1) 0.000(1) -0.004(1)
C32 0.015(2) 0.016(2) 0.027(2) -0.003(1) -0.003(1) -0.005(1)
C33 0.020(2) 0.016(2) 0.030(2) -0.003(1) -0.004(2) 0.001(1)
C34 0.025(2) 0.021(2) 0.024(2) -0.009(1) -0.004(1) 0.004(1)
C35 0.018(2) 0.020(2) 0.018(2) -0.011(1) -0.004(1) -0.001(1)
C36 0.027(2) 0.023(2) 0.017(2) -0.008(1) 0.001(1) -0.001(1)
C37 0.022(2) 0.042(2) 0.035(2) -0.018(2) 0.001(2) -0.011(2)
C38 0.042(3) 0.056(3) 0.034(3) -0.023(2) 0.007(2) -0.003(2)
C39 0.044(3) 0.037(3) 0.108(6) -0.021(2) 0.008(3) -0.016(3)
C40 0.034(4) 0.045(4) 0.52(3) -0.017(3) 0.005(8) -0.078(9)

loop_
_geom_bond_atom_site_label_1
_geom_bond_atom_site_label_2
_geom_bond_distance
_geom_bond_site_symmetry_1
_geom_bond_site_symmetry_2
_geom_bond_publ_flag
Cu1 O1 1.949(2) . . yes
Cu1 O2 1.919(2) . . yes
Cu1 N1 2.335(3) . . yes
Cu1 N2 2.023(3) . . yes
Cu1 N3 2.034(3) . . yes
Cu2 O1 1.951(2) . . yes
Cu2 O2 1.922(2) . . yes
Cu2 N4 2.373(3) . . yes
Cu2 N5 2.030(3) . . yes
Cu2 N6 2.036(3) . . yes
Cl1 O3 1.431(3) . . yes
Cl1 O4 1.422(3) . . yes
Cl1 O5 1.404(4) . . yes
Cl1 O6 1.458(4) . . yes
Cl2 O7 1.451(5) . . yes
Cl2 O8 1.425(4) . . yes
Cl2 O9 1.436(3) . . yes
Cl2 O10 1.430(3) . . yes
N1 C7 1.484(4) . . yes
N1 C9 1.474(4) . . yes
N1 C16 1.482(4) . . yes
N2 C10 1.348(4) . . yes
N2 C14 1.342(5) . . yes
N3 C17 1.332(5) . . yes
N3 C21 1.362(4) . . yes
N4 C8 1.475(4) . . yes
N4 C23 1.470(4) . . yes
N4 C30 1.484(4) . . yes
N5 C24 1.337(4) . . yes
N5 C28 1.357(4) . . yes
N6 C31 1.349(4) . . yes
N6 C35 1.352(4) . . yes
N7 C37 1.137(7) . . yes
N8 C39 1.100(7) . . yes
C1 C2 1.399(5) . . yes
C1 C6 1.385(5) . . yes
C2 C3 1.400(5) . . yes
C2 C8 1.507(5) . . yes
C3 C4 1.388(6) . . yes
C4 C5 1.397(5) . . yes
C5 C6 1.391(5) . . yes
C6 C7 1.512(5) . . yes
C9 C10 1.499(5) . . yes
C10 C11 1.383(5) . . yes
C11 C12 1.392(6) . . yes
C12 C13 1.387(6) . . yes
C13 C14 1.393(5) . . yes
C14 C15 1.499(5) . . yes
C16 C17 1.507(5) . . yes
C17 C18 1.398(4) . . yes
C18 C19 1.373(6) . . yes
C19 C20 1.380(6) . . yes
C20 C21 1.388(5) . . yes
C21 C22 1.482(6) . . yes
C23 C24 1.511(5) . . yes
C24 C25 1.396(5) . . yes
C25 C26 1.385(5) . . yes
C26 C27 1.381(6) . . yes
C27 C28 1.393(5) . . yes
C28 C29 1.496(5) . . yes
C30 C31 1.497(5) . . yes
C31 C32 1.391(4) . . yes
C32 C33 1.388(5) . . yes
C33 C34 1.381(6) . . yes
C34 C35 1.390(5) . . yes
C35 C36 1.500(5) . . yes
C37 C38 1.457(7) . . yes
C39 C40 1.442(9) . . yes
